data_4081810
loop_
_publ_author_name
'Zhang, Lei'
'Luo, Xuyang'
'Gao, Wei'
'Zhang, Jingshun'
'Mu, Ying'

_publ_section_title
;
 Efficient Synthesis of Titanium Complexes Bearing Tridentate [N--,N,O--]
 Anilido-Imine Ligands and Their Catalytic Properties for Ethylene
 Polymerization
;
_journal_issue 21
_journal_name_full Organometallics
_journal_page_first 6277
_journal_paper_doi 10.1021/om400562p
_journal_volume 32
_journal_year 2013
_chemical_formula_sum 'C41 H54 Cl2 N2 O Ti'
_chemical_formula_weight 709.66
_chemical_name_systematic
; 
 ? 
;
_space_group_IT_number 2
_symmetry_cell_setting triclinic
_symmetry_space_group_name_Hall '-P 1'
_symmetry_space_group_name_H-M 'P -1'
_atom_sites_solution_hydrogens geom
_atom_sites_solution_primary direct
_atom_sites_solution_secondary difmap
_audit_creation_method SHELXL-97
_cell_angle_alpha 63.5470(10)
_cell_angle_beta 68.4890(10)
_cell_angle_gamma 75.2090(10)
_cell_formula_units_Z 2
_cell_length_a 12.7757(9)
_cell_length_b 13.0183(9)
_cell_length_c 13.8898(10)
_cell_measurement_reflns_used 2891
_cell_measurement_temperature 185(2)
_cell_measurement_theta_max 25.87
_cell_measurement_theta_min 2.59
_cell_volume 1912.4(2)
_computing_cell_refinement 'Bruker SMART'
_computing_data_collection 'Bruker SMART'
_computing_data_reduction 'Bruker SAINT'
_computing_molecular_graphics 'Bruker SHELXTL'
_computing_publication_material 'Bruker SHELXTL'
_computing_structure_refinement 'SHELXL-97 (Sheldrick, 1997)'
_computing_structure_solution 'SHELXS-97 (Sheldrick, 1990)'
_diffrn_ambient_temperature 185(2)
_diffrn_measured_fraction_theta_full 0.973
_diffrn_measured_fraction_theta_max 0.973
_diffrn_measurement_device_type 'CCD area detector'
_diffrn_measurement_method 'phi and omega scan'
_diffrn_radiation_monochromator graphite
_diffrn_radiation_source 'fine-focus sealed tube'
_diffrn_radiation_type MoK\a
_diffrn_radiation_wavelength 0.71073
_diffrn_reflns_av_R_equivalents 0.0196
_diffrn_reflns_av_sigmaI/netI 0.0462
_diffrn_reflns_limit_h_max 15
_diffrn_reflns_limit_h_min -15
_diffrn_reflns_limit_k_max 16
_diffrn_reflns_limit_k_min -10
_diffrn_reflns_limit_l_max 17
_diffrn_reflns_limit_l_min -17
_diffrn_reflns_number 10353
_diffrn_reflns_theta_full 26.04
_diffrn_reflns_theta_max 26.04
_diffrn_reflns_theta_min 1.71
_exptl_absorpt_coefficient_mu 0.397
_exptl_absorpt_correction_T_max 0.9356
_exptl_absorpt_correction_T_min 0.9143
_exptl_absorpt_correction_type multi-scan
_exptl_absorpt_process_details 'SADABS; Bruker, 2000'
_exptl_crystal_colour red
_exptl_crystal_density_diffrn 1.232
_exptl_crystal_density_method 'not measured'
_exptl_crystal_description block
_exptl_crystal_F_000 756
_exptl_crystal_size_max 0.23
_exptl_crystal_size_mid 0.21
_exptl_crystal_size_min 0.17
_refine_diff_density_max 0.681
_refine_diff_density_min -0.362
_refine_diff_density_rms 0.071
_refine_ls_extinction_method none
_refine_ls_goodness_of_fit_ref 1.036
_refine_ls_hydrogen_treatment constr
_refine_ls_matrix_type full
_refine_ls_number_parameters 407
_refine_ls_number_reflns 7338
_refine_ls_number_restraints 62
_refine_ls_restrained_S_all 1.040
_refine_ls_R_factor_all 0.0801
_refine_ls_R_factor_gt 0.0635
_refine_ls_shift/su_max 0.001
_refine_ls_shift/su_mean 0.000
_refine_ls_structure_factor_coef Fsqd
_refine_ls_weighting_details 'calc w=1/[\s^2^(Fo^2^)+(0.0931P)^2^+1.4348P] where P=(Fo^2^+2Fc^2^)/3'
_refine_ls_weighting_scheme calc
_refine_ls_wR_factor_gt 0.1628
_refine_ls_wR_factor_ref 0.1786
_reflns_number_gt 5796
_reflns_number_total 7338
_reflns_threshold_expression >2sigma(I)
_cod_data_source_file om400562p_si_001.cif
_cod_data_source_block complex_3d
_cod_depositor_comments
;
The following automatic conversions were performed:

'_exptl_absorpt_correction_type' value 'Multi-scan' changed to
'multi-scan' according to
/home/saulius/struct/CIF-dictionaries/cif_core.dic dictionary named
'cif_core.dic' version 2.4.2 from 2011-04-26.

Automatic conversion script
Id: cif_fix_values 1891 2012-01-12 08:04:46Z andrius 
;
_cod_original_sg_symbol_H-M P-1
_cod_database_code 4081810

loop_
_symmetry_equiv_pos_as_xyz
'x, y, z'
'-x, -y, -z'

loop_
_atom_site_label
_atom_site_type_symbol
_atom_site_fract_x
_atom_site_fract_y
_atom_site_fract_z
_atom_site_U_iso_or_equiv
_atom_site_adp_type
_atom_site_occupancy
_atom_site_symmetry_multiplicity
_atom_site_calc_flag
_atom_site_refinement_flags
_atom_site_disorder_assembly
_atom_site_disorder_group
C1 C 0.8191(3) 0.6958(3) 0.2832(3) 0.0316(7) Uani 1 1 d . . .
C2 C 0.8067(3) 0.6941(3) 0.1877(3) 0.0314(7) Uani 1 1 d . . .
C3 C 0.8109(3) 0.5841(3) 0.1917(3) 0.0324(7) Uani 1 1 d . . .
H3 H 0.8025 0.5789 0.1288 0.039 Uiso 1 1 calc R . .
C4 C 0.8265(3) 0.4810(3) 0.2819(3) 0.0332(7) Uani 1 1 d . A .
C5 C 0.8382(3) 0.4876(3) 0.3740(3) 0.0339(7) Uani 1 1 d . . .
H5 H 0.8483 0.4192 0.4368 0.041 Uiso 1 1 calc R . .
C6 C 0.8351(3) 0.5954(3) 0.3739(3) 0.0307(7) Uani 1 1 d . . .
C7 C 0.8583(3) 0.5394(3) 0.5536(3) 0.0346(7) Uani 1 1 d . . .
H7 H 0.8756 0.4622 0.5582 0.042 Uiso 1 1 calc R . .
C8 C 0.8480(3) 0.5584(3) 0.6500(3) 0.0337(7) Uani 1 1 d . . .
C9 C 0.8715(3) 0.4614(3) 0.7434(3) 0.0410(8) Uani 1 1 d . . .
H9 H 0.9050 0.3907 0.7349 0.049 Uiso 1 1 calc R . .
C10 C 0.8475(3) 0.4667(3) 0.8452(3) 0.0456(9) Uani 1 1 d . . .
H10 H 0.8673 0.4019 0.9061 0.055 Uiso 1 1 calc R . .
C11 C 0.7930(3) 0.5696(3) 0.8581(3) 0.0466(9) Uani 1 1 d . . .
H11 H 0.7724 0.5731 0.9297 0.056 Uiso 1 1 calc R . .
C12 C 0.7687(3) 0.6653(3) 0.7698(3) 0.0388(8) Uani 1 1 d . . .
H12 H 0.7306 0.7335 0.7817 0.047 Uiso 1 1 calc R . .
C13 C 0.7989(3) 0.6651(3) 0.6609(3) 0.0322(7) Uani 1 1 d . . .
C14 C 0.7934(3) 0.8045(3) 0.0868(2) 0.0310(7) Uani 1 1 d . . .
C15 C 0.6932(3) 0.8882(3) 0.1226(3) 0.0401(8) Uani 1 1 d . . .
H15A H 0.6222 0.8519 0.1549 0.048 Uiso 1 1 calc R . .
H15B H 0.7042 0.9042 0.1814 0.048 Uiso 1 1 calc R . .
C16 C 0.9035(3) 0.8637(3) 0.0328(3) 0.0405(8) Uani 1 1 d . . .
H16A H 0.9192 0.8795 0.0894 0.049 Uiso 1 1 calc R . .
H16B H 0.9679 0.8115 0.0072 0.049 Uiso 1 1 calc R . .
C17 C 0.7728(3) 0.7822(3) -0.0045(3) 0.0337(7) Uani 1 1 d . . .
H17A H 0.8368 0.7297 -0.0302 0.040 Uiso 1 1 calc R . .
H17B H 0.7029 0.7440 0.0276 0.040 Uiso 1 1 calc R . .
C18 C 0.6831(4) 1.0023(3) 0.0218(3) 0.0504(10) Uani 1 1 d . . .
H18 H 0.6186 1.0557 0.0472 0.061 Uiso 1 1 calc R . .
C19 C 0.8917(4) 0.9772(3) -0.0675(3) 0.0496(10) Uani 1 1 d . . .
H19 H 0.9629 1.0150 -0.1010 0.059 Uiso 1 1 calc R . .
C20 C 0.7611(3) 0.8950(3) -0.1048(3) 0.0402(8) Uani 1 1 d . . .
H20 H 0.7477 0.8779 -0.1624 0.048 Uiso 1 1 calc R . .
C21 C 0.7922(4) 1.0578(3) -0.0282(3) 0.0583(12) Uani 1 1 d . . .
H21A H 0.8057 1.0745 0.0290 0.070 Uiso 1 1 calc R . .
H21B H 0.7857 1.1317 -0.0926 0.070 Uiso 1 1 calc R . .
C22 C 0.8706(4) 0.9520(3) -0.1563(3) 0.0507(10) Uani 1 1 d . . .
H22A H 0.8642 1.0248 -0.2219 0.061 Uiso 1 1 calc R . .
H22B H 0.9349 0.9000 -0.1824 0.061 Uiso 1 1 calc R . .
C23 C 0.6614(4) 0.9763(3) -0.0668(3) 0.0530(10) Uani 1 1 d . . .
H23A H 0.5905 0.9398 -0.0341 0.064 Uiso 1 1 calc R . .
H23B H 0.6535 1.0490 -0.1320 0.064 Uiso 1 1 calc R . .
C24 C 0.8288(3) 0.3648(3) 0.2766(3) 0.0402(8) Uani 1 1 d D . .
C25 C 0.9255(5) 0.3573(5) 0.1724(6) 0.0775(19) Uani 0.784(5) 1 d PDU A 1
H25A H 0.9285 0.2837 0.1676 0.116 Uiso 0.784(5) 1 calc PR A 1
H25B H 0.9977 0.3622 0.1791 0.116 Uiso 0.784(5) 1 calc PR A 1
H25C H 0.9118 0.4212 0.1045 0.116 Uiso 0.784(5) 1 calc PR A 1
C26 C 0.8486(9) 0.2634(5) 0.3791(6) 0.106(3) Uani 0.784(5) 1 d PDU A 1
H26A H 0.7876 0.2671 0.4459 0.159 Uiso 0.784(5) 1 calc PR A 1
H26B H 0.9213 0.2652 0.3867 0.159 Uiso 0.784(5) 1 calc PR A 1
H26C H 0.8497 0.1916 0.3717 0.159 Uiso 0.784(5) 1 calc PR A 1
C27 C 0.7211(5) 0.3619(5) 0.2575(7) 0.078(2) Uani 0.784(5) 1 d PDU A 1
H27A H 0.6566 0.3664 0.3217 0.118 Uiso 0.784(5) 1 calc PR A 1
H27B H 0.7247 0.2899 0.2496 0.118 Uiso 0.784(5) 1 calc PR A 1
H27C H 0.7118 0.4277 0.1889 0.118 Uiso 0.784(5) 1 calc PR A 1
C25B C 0.9354(16) 0.2899(18) 0.300(2) 0.0775(19) Uani 0.216(5) 1 d PDU A 2
H25D H 0.9258 0.2565 0.3805 0.116 Uiso 0.216(5) 1 calc PR A 2
H25E H 0.9989 0.3367 0.2599 0.116 Uiso 0.216(5) 1 calc PR A 2
H25F H 0.9507 0.2277 0.2730 0.116 Uiso 0.216(5) 1 calc PR A 2
C26B C 0.736(2) 0.2979(18) 0.3808(16) 0.106(3) Uani 0.216(5) 1 d PDU A 2
H26D H 0.6914 0.3480 0.4208 0.159 Uiso 0.216(5) 1 calc PR A 2
H26E H 0.7723 0.2297 0.4310 0.159 Uiso 0.216(5) 1 calc PR A 2
H26F H 0.6870 0.2737 0.3567 0.159 Uiso 0.216(5) 1 calc PR A 2
C27B C 0.803(2) 0.3672(18) 0.1815(19) 0.078(2) Uani 0.216(5) 1 d PDU A 2
H27D H 0.7204 0.3746 0.1972 0.118 Uiso 0.216(5) 1 calc PR A 2
H27E H 0.8366 0.2955 0.1700 0.118 Uiso 0.216(5) 1 calc PR A 2
H27F H 0.8336 0.4331 0.1136 0.118 Uiso 0.216(5) 1 calc PR A 2
C28 C 0.7002(3) 0.8560(3) 0.5970(3) 0.0352(7) Uani 1 1 d . . .
C29 C 0.5867(3) 0.8569(3) 0.6111(3) 0.0532(10) Uani 1 1 d . . .
C30 C 0.5102(4) 0.9444(5) 0.6399(4) 0.0754(14) Uani 1 1 d U . .
H30 H 0.4318 0.9465 0.6515 0.091 Uiso 1 1 calc R . .
C31 C 0.5475(5) 1.0277(4) 0.6517(4) 0.0751(14) Uani 1 1 d U . .
H31 H 0.4946 1.0866 0.6712 0.090 Uiso 1 1 calc R . .
C32 C 0.6598(4) 1.0260(3) 0.6355(3) 0.0604(11) Uani 1 1 d U . .
H32 H 0.6839 1.0842 0.6436 0.072 Uiso 1 1 calc R . .
C33 C 0.7393(3) 0.9415(3) 0.6075(3) 0.0403(8) Uani 1 1 d . . .
C34 C 0.5486(4) 0.7658(4) 0.5968(5) 0.0790(15) Uani 1 1 d . . .
H34A H 0.5835 0.7714 0.5192 0.118 Uiso 1 1 calc R . .
H34B H 0.4660 0.7773 0.6134 0.118 Uiso 1 1 calc R . .
H34C H 0.5715 0.6893 0.6484 0.118 Uiso 1 1 calc R . .
C35 C 0.8621(3) 0.9413(3) 0.5898(3) 0.0499(9) Uani 1 1 d . . .
H35A H 0.8716 1.0039 0.6057 0.075 Uiso 1 1 calc R . .
H35B H 0.9046 0.9526 0.5117 0.075 Uiso 1 1 calc R . .
H35C H 0.8905 0.8672 0.6404 0.075 Uiso 1 1 calc R . .
C38 C 0.6075(10) 0.3501(10) 0.6721(10) 0.192(4) Uiso 1 1 d D . .
H38A H 0.6416 0.2686 0.6958 0.231 Uiso 1 1 calc R . .
H38B H 0.6693 0.4004 0.6261 0.231 Uiso 1 1 calc R . .
C39 C 0.5412(10) 0.3764(11) 0.7695(10) 0.206(5) Uiso 1 1 d D . .
H39A H 0.5230 0.4613 0.7403 0.247 Uiso 1 1 calc R . .
H39B H 0.4687 0.3441 0.7963 0.247 Uiso 1 1 calc R . .
C40 C 0.5719(9) 0.3467(9) 0.8672(10) 0.175(4) Uiso 1 1 d D . .
H40A H 0.5999 0.2638 0.8870 0.210 Uiso 1 1 calc R . .
H40B H 0.6406 0.3862 0.8372 0.210 Uiso 1 1 calc R . .
C41 C 0.5241(10) 0.3531(11) 0.9684(11) 0.205(5) Uiso 1 1 d . . .
H41A H 0.4547 0.3139 1.0012 0.246 Uiso 1 1 calc R . .
H41B H 0.4976 0.4360 0.9517 0.246 Uiso 1 1 calc R . .
C42 C 0.5720(9) 0.3138(9) 1.0650(9) 0.184(4) Uiso 1 1 d . . .
H42A H 0.5410 0.2428 1.1243 0.276 Uiso 1 1 calc R . .
H42B H 0.5517 0.3741 1.0948 0.276 Uiso 1 1 calc R . .
H42C H 0.6546 0.2991 1.0387 0.276 Uiso 1 1 calc R . .
Cl1 Cl 0.82201(8) 0.99623(6) 0.33195(7) 0.0395(2) Uani 1 1 d . . .
Cl2 Cl 1.04097(7) 0.76883(7) 0.38608(7) 0.0419(2) Uani 1 1 d . . .
N1 N 0.8456(2) 0.6208(2) 0.4594(2) 0.0308(6) Uani 1 1 d . . .
N2 N 0.7801(2) 0.7641(2) 0.5698(2) 0.0305(6) Uani 1 1 d . . .
O1 O 0.8171(2) 0.79490(18) 0.29445(18) 0.0401(6) Uani 1 1 d . . .
Ti1 Ti 0.85415(5) 0.80105(4) 0.40863(4) 0.02950(17) Uani 1 1 d . . .
C37 C 0.5278(11) 0.3709(12) 0.6034(12) 0.244(6) Uiso 1 1 d D . .
H37A H 0.5704 0.3526 0.5372 0.366 Uiso 1 1 calc R . .
H37B H 0.4956 0.4520 0.5793 0.366 Uiso 1 1 calc R . .
H37C H 0.4667 0.3213 0.6499 0.366 Uiso 1 1 calc R . .

loop_
_atom_site_aniso_label
_atom_site_aniso_U_11
_atom_site_aniso_U_22
_atom_site_aniso_U_33
_atom_site_aniso_U_23
_atom_site_aniso_U_13
_atom_site_aniso_U_12
C1 0.0435(18) 0.0259(15) 0.0327(16) -0.0154(13) -0.0135(14) -0.0047(13)
C2 0.0353(17) 0.0312(16) 0.0331(16) -0.0161(13) -0.0114(13) -0.0034(13)
C3 0.0407(18) 0.0310(16) 0.0320(16) -0.0163(13) -0.0115(14) -0.0056(13)
C4 0.0390(18) 0.0283(16) 0.0391(18) -0.0187(14) -0.0112(14) -0.0046(13)
C5 0.0439(19) 0.0245(15) 0.0347(17) -0.0093(13) -0.0148(14) -0.0054(13)
C6 0.0398(17) 0.0266(15) 0.0314(16) -0.0146(13) -0.0121(13) -0.0040(13)
C7 0.0458(19) 0.0251(15) 0.0344(17) -0.0119(13) -0.0134(15) -0.0033(13)
C8 0.0419(18) 0.0305(16) 0.0298(16) -0.0108(13) -0.0123(14) -0.0053(13)
C9 0.054(2) 0.0321(17) 0.0353(18) -0.0104(14) -0.0177(16) -0.0006(15)
C10 0.063(2) 0.0385(19) 0.0342(18) -0.0078(15) -0.0232(17) -0.0025(17)
C11 0.067(3) 0.049(2) 0.0277(17) -0.0140(15) -0.0159(17) -0.0117(18)
C12 0.051(2) 0.0370(18) 0.0310(17) -0.0156(14) -0.0088(15) -0.0102(15)
C13 0.0400(18) 0.0317(16) 0.0295(16) -0.0122(13) -0.0112(13) -0.0094(13)
C14 0.0428(18) 0.0296(16) 0.0262(15) -0.0132(12) -0.0113(13) -0.0067(13)
C15 0.051(2) 0.0399(19) 0.0353(18) -0.0210(15) -0.0161(16) 0.0027(15)
C16 0.050(2) 0.0412(19) 0.0388(18) -0.0155(15) -0.0164(16) -0.0133(15)
C17 0.0447(19) 0.0336(17) 0.0290(16) -0.0149(13) -0.0116(14) -0.0079(14)
C18 0.079(3) 0.0362(19) 0.045(2) -0.0205(16) -0.033(2) 0.0106(18)
C19 0.076(3) 0.043(2) 0.0380(19) -0.0096(16) -0.0177(19) -0.0289(19)
C20 0.061(2) 0.0387(18) 0.0300(17) -0.0132(14) -0.0191(16) -0.0120(16)
C21 0.113(4) 0.0281(18) 0.047(2) -0.0078(16) -0.041(2) -0.015(2)
C22 0.077(3) 0.044(2) 0.0316(18) -0.0072(15) -0.0155(18) -0.0217(19)
C23 0.077(3) 0.040(2) 0.050(2) -0.0145(17) -0.040(2) 0.0063(18)
C24 0.055(2) 0.0273(16) 0.050(2) -0.0212(15) -0.0217(17) -0.0023(15)
C25 0.077(4) 0.058(4) 0.111(5) -0.063(4) -0.001(4) -0.011(3)
C26 0.231(11) 0.027(3) 0.099(5) -0.023(3) -0.098(7) -0.005(4)
C27 0.068(4) 0.052(3) 0.146(7) -0.054(4) -0.044(4) -0.008(3)
C25B 0.077(4) 0.058(4) 0.111(5) -0.063(4) -0.001(4) -0.011(3)
C26B 0.231(11) 0.027(3) 0.099(5) -0.023(3) -0.098(7) -0.005(4)
C27B 0.068(4) 0.052(3) 0.146(7) -0.054(4) -0.044(4) -0.008(3)
C28 0.0390(18) 0.0351(17) 0.0287(16) -0.0134(13) -0.0065(14) -0.0026(14)
C29 0.042(2) 0.054(2) 0.047(2) -0.0098(18) -0.0071(17) -0.0064(17)
C30 0.042(2) 0.083(3) 0.063(3) -0.015(3) -0.004(2) 0.013(2)
C31 0.086(3) 0.058(3) 0.050(3) -0.023(2) -0.006(2) 0.026(2)
C32 0.097(3) 0.039(2) 0.035(2) -0.0196(17) -0.013(2) 0.009(2)
C33 0.065(2) 0.0320(17) 0.0231(16) -0.0130(13) -0.0103(15) -0.0036(15)
C34 0.052(3) 0.080(3) 0.104(4) -0.019(3) -0.031(3) -0.023(2)
C35 0.069(3) 0.053(2) 0.042(2) -0.0241(17) -0.0151(19) -0.0194(19)
Cl1 0.0616(5) 0.0245(4) 0.0355(4) -0.0131(3) -0.0174(4) -0.0024(3)
Cl2 0.0441(5) 0.0311(4) 0.0449(5) -0.0109(3) -0.0114(4) -0.0051(3)
N1 0.0415(15) 0.0245(13) 0.0295(13) -0.0122(10) -0.0124(11) -0.0025(11)
N2 0.0371(14) 0.0297(13) 0.0280(13) -0.0144(11) -0.0095(11) -0.0029(11)
O1 0.0722(17) 0.0239(11) 0.0330(12) -0.0113(9) -0.0249(12) -0.0051(10)
Ti1 0.0444(4) 0.0230(3) 0.0247(3) -0.0106(2) -0.0115(2) -0.0051(2)

loop_
_atom_type_symbol
_atom_type_description
_atom_type_scat_dispersion_real
_atom_type_scat_dispersion_imag
_atom_type_scat_source
C C 0.0033 0.0016 'International Tables Vol C Tables 4.2.6.8 and 6.1.1.4'
H H 0.0000 0.0000 'International Tables Vol C Tables 4.2.6.8 and 6.1.1.4'
N N 0.0061 0.0033 'International Tables Vol C Tables 4.2.6.8 and 6.1.1.4'
O O 0.0106 0.0060 'International Tables Vol C Tables 4.2.6.8 and 6.1.1.4'
Cl Cl 0.1484 0.1585 'International Tables Vol C Tables 4.2.6.8 and 6.1.1.4'
Ti Ti 0.2776 0.4457 'International Tables Vol C Tables 4.2.6.8 and 6.1.1.4'

loop_
_geom_angle_atom_site_label_1
_geom_angle_atom_site_label_2
_geom_angle_atom_site_label_3
_geom_angle
O1 C1 C6 114.7(3)
O1 C1 C2 123.2(3)
C6 C1 C2 122.2(3)
C3 C2 C1 114.9(3)
C3 C2 C14 123.3(3)
C1 C2 C14 121.8(3)
C2 C3 C4 124.5(3)
C2 C3 H3 117.8
C4 C3 H3 117.8
C5 C4 C3 118.2(3)
C5 C4 C24 122.2(3)
C3 C4 C24 119.6(3)
C4 C5 C6 119.4(3)
C4 C5 H5 120.3
C6 C5 H5 120.3
C1 C6 C5 120.7(3)
C1 C6 N1 111.1(2)
C5 C6 N1 128.2(3)
N1 C7 C8 124.3(3)
N1 C7 H7 117.8
C8 C7 H7 117.8
C9 C8 C7 117.3(3)
C9 C8 C13 119.8(3)
C7 C8 C13 122.1(3)
C10 C9 C8 121.8(3)
C10 C9 H9 119.1
C8 C9 H9 119.1
C9 C10 C11 118.5(3)
C9 C10 H10 120.8
C11 C10 H10 120.8
C12 C11 C10 121.4(3)
C12 C11 H11 119.3
C10 C11 H11 119.3
C11 C12 C13 121.5(3)
C11 C12 H12 119.2
C13 C12 H12 119.2
N2 C13 C12 121.6(3)
N2 C13 C8 121.7(3)
C12 C13 C8 116.7(3)
C2 C14 C17 112.7(2)
C2 C14 C15 110.9(3)
C17 C14 C15 107.7(3)
C2 C14 C16 109.0(3)
C17 C14 C16 107.5(3)
C15 C14 C16 109.1(3)
C18 C15 C14 111.0(3)
C18 C15 H15A 109.4
C14 C15 H15A 109.4
C18 C15 H15B 109.4
C14 C15 H15B 109.4
H15A C15 H15B 108.0
C19 C16 C14 110.3(3)
C19 C16 H16A 109.6
C14 C16 H16A 109.6
C19 C16 H16B 109.6
C14 C16 H16B 109.6
H16A C16 H16B 108.1
C20 C17 C14 111.0(2)
C20 C17 H17A 109.4
C14 C17 H17A 109.4
C20 C17 H17B 109.4
C14 C17 H17B 109.4
H17A C17 H17B 108.0
C21 C18 C15 109.5(3)
C21 C18 C23 110.0(3)
C15 C18 C23 108.7(3)
C21 C18 H18 109.6
C15 C18 H18 109.6
C23 C18 H18 109.6
C21 C19 C22 109.4(3)
C21 C19 C16 109.6(3)
C22 C19 C16 109.4(3)
C21 C19 H19 109.5
C22 C19 H19 109.5
C16 C19 H19 109.5
C23 C20 C17 110.1(3)
C23 C20 C22 109.8(3)
C17 C20 C22 109.2(3)
C23 C20 H20 109.2
C17 C20 H20 109.2
C22 C20 H20 109.2
C18 C21 C19 110.2(3)
C18 C21 H21A 109.6
C19 C21 H21A 109.6
C18 C21 H21B 109.6
C19 C21 H21B 109.6
H21A C21 H21B 108.1
C20 C22 C19 109.2(3)
C20 C22 H22A 109.8
C19 C22 H22A 109.8
C20 C22 H22B 109.8
C19 C22 H22B 109.8
H22A C22 H22B 108.3
C20 C23 C18 108.8(3)
C20 C23 H23A 109.9
C18 C23 H23A 109.9
C20 C23 H23B 109.9
C18 C23 H23B 109.9
H23A C23 H23B 108.3
C27B C24 C26 129.4(9)
C27B C24 C27 46.5(10)
C26 C24 C27 111.4(5)
C27B C24 C25B 115.0(14)
C26 C24 C25B 48.5(10)
C27 C24 C25B 141.5(8)
C27B C24 C4 117.9(8)
C26 C24 C4 112.5(3)
C27 C24 C4 109.7(3)
C25B C24 C4 108.6(8)
C27B C24 C25 60.0(10)
C26 C24 C25 108.7(5)
C27 C24 C25 106.1(5)
C25B C24 C25 64.2(11)
C4 C24 C25 108.2(3)
C27B C24 C26B 104.2(13)
C26 C24 C26B 53.9(10)
C27 C24 C26B 63.1(10)
C25B C24 C26B 101.7(15)
C4 C24 C26B 107.7(8)
C25 C24 C26B 144.0(9)
C24 C25 H25A 109.5
C24 C25 H25B 109.5
H25A C25 H25B 109.5
C24 C25 H25C 109.5
H25A C25 H25C 109.5
H25B C25 H25C 109.5
C24 C26 H26A 109.5
C24 C26 H26B 109.5
H26A C26 H26B 109.5
C24 C26 H26C 109.5
H26A C26 H26C 109.5
H26B C26 H26C 109.5
C24 C27 H27A 109.5
C24 C27 H27B 109.5
H27A C27 H27B 109.5
C24 C27 H27C 109.5
H27A C27 H27C 109.5
H27B C27 H27C 109.5
C24 C25B H25D 109.5
C24 C25B H25E 109.5
H25D C25B H25E 109.5
C24 C25B H25F 109.5
H25D C25B H25F 109.5
H25E C25B H25F 109.5
C24 C26B H26D 109.5
C24 C26B H26E 109.5
H26D C26B H26E 109.5
C24 C26B H26F 109.5
H26D C26B H26F 109.5
H26E C26B H26F 109.5
C24 C27B H27D 109.5
C24 C27B H27E 109.5
H27D C27B H27E 109.5
C24 C27B H27F 109.5
H27D C27B H27F 109.5
H27E C27B H27F 109.5
C29 C28 C33 122.0(3)
C29 C28 N2 118.2(3)
C33 C28 N2 119.8(3)
C28 C29 C30 117.6(4)
C28 C29 C34 120.4(4)
C30 C29 C34 122.0(4)
C31 C30 C29 120.8(4)
C31 C30 H30 119.6
C29 C30 H30 119.6
C32 C31 C30 120.4(4)
C32 C31 H31 119.8
C30 C31 H31 119.8
C31 C32 C33 121.5(4)
C31 C32 H32 119.2
C33 C32 H32 119.2
C32 C33 C28 117.7(4)
C32 C33 C35 120.7(4)
C28 C33 C35 121.6(3)
C29 C34 H34A 109.5
C29 C34 H34B 109.5
H34A C34 H34B 109.5
C29 C34 H34C 109.5
H34A C34 H34C 109.5
H34B C34 H34C 109.5
C33 C35 H35A 109.5
C33 C35 H35B 109.5
H35A C35 H35B 109.5
C33 C35 H35C 109.5
H35A C35 H35C 109.5
H35B C35 H35C 109.5
C39 C38 C37 107.7(10)
C39 C38 H38A 110.2
C37 C38 H38A 110.2
C39 C38 H38B 110.2
C37 C38 H38B 110.2
H38A C38 H38B 108.5
C40 C39 C38 127.3(12)
C40 C39 H39A 105.5
C38 C39 H39A 105.5
C40 C39 H39B 105.5
C38 C39 H39B 105.5
H39A C39 H39B 106.0
C41 C40 C39 138.1(12)
C41 C40 H40A 102.6
C39 C40 H40A 102.6
C41 C40 H40B 102.6
C39 C40 H40B 102.6
H40A C40 H40B 104.9
C40 C41 C42 130.2(12)
C40 C41 H41A 104.7
C42 C41 H41A 104.7
C40 C41 H41B 104.7
C42 C41 H41B 104.7
H41A C41 H41B 105.7
C41 C42 H42A 109.5
C41 C42 H42B 109.5
H42A C42 H42B 109.5
C41 C42 H42C 109.5
H42A C42 H42C 109.5
H42B C42 H42C 109.5
C7 N1 C6 121.5(3)
C7 N1 Ti1 125.2(2)
C6 N1 Ti1 112.96(18)
C13 N2 C28 115.9(3)
C13 N2 Ti1 128.8(2)
C28 N2 Ti1 115.18(19)
C1 O1 Ti1 124.38(19)
O1 Ti1 N2 134.85(11)
O1 Ti1 N1 75.73(9)
N2 Ti1 N1 82.29(10)
O1 Ti1 Cl2 113.03(9)
N2 Ti1 Cl2 106.23(8)
N1 Ti1 Cl2 91.05(8)
O1 Ti1 Cl1 89.35(7)
N2 Ti1 Cl1 102.83(8)
N1 Ti1 Cl1 162.59(8)
Cl2 Ti1 Cl1 103.20(4)
C38 C37 H37A 109.5
C38 C37 H37B 109.5
H37A C37 H37B 109.5
C38 C37 H37C 109.5
H37A C37 H37C 109.5
H37B C37 H37C 109.5

loop_
_geom_bond_atom_site_label_1
_geom_bond_atom_site_label_2
_geom_bond_distance
C1 O1 1.360(3)
C1 C6 1.386(4)
C1 C2 1.403(4)
C2 C3 1.395(4)
C2 C14 1.522(4)
C3 C4 1.401(4)
C3 H3 0.9500
C4 C5 1.382(4)
C4 C24 1.540(4)
C5 C6 1.394(4)
C5 H5 0.9500
C6 N1 1.424(4)
C7 N1 1.302(4)
C7 C8 1.420(4)
C7 H7 0.9500
C8 C9 1.414(4)
C8 C13 1.422(4)
C9 C10 1.363(5)
C9 H9 0.9500
C10 C11 1.399(5)
C10 H10 0.9500
C11 C12 1.369(5)
C11 H11 0.9500
C12 C13 1.418(4)
C12 H12 0.9500
C13 N2 1.389(4)
C14 C17 1.542(4)
C14 C15 1.542(4)
C14 C16 1.549(4)
C15 C18 1.538(5)
C15 H15A 0.9900
C15 H15B 0.9900
C16 C19 1.534(5)
C16 H16A 0.9900
C16 H16B 0.9900
C17 C20 1.528(4)
C17 H17A 0.9900
C17 H17B 0.9900
C18 C21 1.518(6)
C18 C23 1.540(5)
C18 H18 1.0000
C19 C21 1.528(6)
C19 C22 1.533(5)
C19 H19 1.0000
C20 C23 1.529(5)
C20 C22 1.531(5)
C20 H20 1.0000
C21 H21A 0.9900
C21 H21B 0.9900
C22 H22A 0.9900
C22 H22B 0.9900
C23 H23A 0.9900
C23 H23B 0.9900
C24 C27B 1.462(16)
C24 C26 1.501(7)
C24 C27 1.506(6)
C24 C25B 1.507(16)
C24 C25 1.544(7)
C24 C26B 1.548(17)
C25 H25A 0.9800
C25 H25B 0.9800
C25 H25C 0.9800
C26 H26A 0.9800
C26 H26B 0.9800
C26 H26C 0.9800
C27 H27A 0.9800
C27 H27B 0.9800
C27 H27C 0.9800
C25B H25D 0.9800
C25B H25E 0.9800
C25B H25F 0.9800
C26B H26D 0.9800
C26B H26E 0.9800
C26B H26F 0.9800
C27B H27D 0.9800
C27B H27E 0.9800
C27B H27F 0.9800
C28 C29 1.388(5)
C28 C33 1.411(5)
C28 N2 1.454(4)
C29 C30 1.402(6)
C29 C34 1.502(6)
C30 C31 1.382(8)
C30 H30 0.9500
C31 C32 1.364(7)
C31 H31 0.9500
C32 C33 1.384(5)
C32 H32 0.9500
C33 C35 1.496(5)
C34 H34A 0.9800
C34 H34B 0.9800
C34 H34C 0.9800
C35 H35A 0.9800
C35 H35B 0.9800
C35 H35C 0.9800
C38 C39 1.446(10)
C38 C37 1.537(11)
C38 H38A 0.9900
C38 H38B 0.9900
C39 C40 1.410(11)
C39 H39A 0.9900
C39 H39B 0.9900
C40 C41 1.344(13)
C40 H40A 0.9900
C40 H40B 0.9900
C41 C42 1.506(13)
C41 H41A 0.9900
C41 H41B 0.9900
C42 H42A 0.9800
C42 H42B 0.9800
C42 H42C 0.9800
Cl1 Ti1 2.2663(9)
Cl2 Ti1 2.2424(11)
N1 Ti1 2.148(2)
N2 Ti1 1.964(3)
O1 Ti1 1.852(2)
C37 H37A 0.9800
C37 H37B 0.9800
C37 H37C 0.9800
